data_7231687
loop_
_publ_author_name
'Navasardyan, Mger A.'
'Grishanov, Dmitry A.'
'Tripol'skaya, Tatiana A.'
'Kuz'mina, Lyudmila G.'
'Prikhodchenko, Petr V.'
'Churakov, Andrei V.'

_publ_section_title
;
 Crystal structures of non-proteinogenic amino acid peroxosolvates: rare
 example of H-bonded hydrogen peroxide chains
;
_journal_issue 46
_journal_name_full CrystEngComm
_journal_page_first 7413
_journal_paper_doi 10.1039/C8CE01486H
_journal_volume 20
_journal_year 2018
_chemical_formula_moiety 'C9 H11 N O3, H2 O2'
_chemical_formula_sum 'C9 H13 N O5'
_chemical_formula_weight 215.20
_chemical_name_systematic
; 
3-phenylserine peroxosolvate
;
_chemical_properties_physical ', Moisture-sensitive'
_space_group_IT_number 114
_space_group_name_Hall 'P -4 2n'
_space_group_name_H-M_alt 'P -4 21 c'
_symmetry_cell_setting tetragonal
_symmetry_space_group_name_Hall 'P -4 2n'
_symmetry_space_group_name_H-M 'P -4 21 c'
_atom_sites_solution_hydrogens difmap
_atom_sites_solution_primary direct
_atom_sites_solution_secondary difmap
_audit_creation_method SHELXL-97
_audit_update_record
;
2016-09-29 deposited with the CCDC.
2018-10-23 downloaded from the CCDC.
;
_cell_angle_alpha 90.00
_cell_angle_beta 90.00
_cell_angle_gamma 90.00
_cell_formula_units_Z 8
_cell_length_a 18.7167(5)
_cell_length_b 18.7167(5)
_cell_length_c 5.7741(3)
_cell_measurement_reflns_used 5722
_cell_measurement_temperature 150(2)
_cell_measurement_theta_max 27.166
_cell_measurement_theta_min 2.433
_cell_volume 2022.75(13)
_computing_cell_refinement 'SAINT (Bruker, 2008)'
_computing_data_collection '<i>APEX2</i> (Bruker, 2008)'
_computing_data_reduction 'SAINT (Bruker, 2008)'
_computing_molecular_graphics 'SHELXTL (Sheldrick, 2008)'
_computing_publication_material 'SHELXTL (Sheldrick, 2008)'
_computing_structure_refinement 'SHELXTL (Sheldrick, 2008)'
_computing_structure_solution 'SHELXTL (Sheldrick, 2008)'
_diffrn_ambient_temperature 150(2)
_diffrn_measured_fraction_theta_full 0.999
_diffrn_measured_fraction_theta_max 0.999
_diffrn_measurement_device_type 'Bruker SMART APEX II'
_diffrn_measurement_method \w
_diffrn_radiation_monochromator graphite
_diffrn_radiation_source 'fine-focus sealed tube'
_diffrn_radiation_type MoK\a
_diffrn_radiation_wavelength 0.71073
_diffrn_reflns_av_R_equivalents 0.0429
_diffrn_reflns_av_sigmaI/netI 0.0175
_diffrn_reflns_limit_h_max 25
_diffrn_reflns_limit_h_min -26
_diffrn_reflns_limit_k_max 26
_diffrn_reflns_limit_k_min -26
_diffrn_reflns_limit_l_max 8
_diffrn_reflns_limit_l_min -8
_diffrn_reflns_number 23552
_diffrn_reflns_theta_full 29.98
_diffrn_reflns_theta_max 29.98
_diffrn_reflns_theta_min 2.18
_diffrn_standards_decay_% 0
_exptl_absorpt_coefficient_mu 0.116
_exptl_absorpt_correction_T_max 0.9942
_exptl_absorpt_correction_T_min 0.9572
_exptl_absorpt_correction_type multi-scan
_exptl_absorpt_process_details 'SADABS (Bruker, 2008)'
_exptl_crystal_colour colourless
_exptl_crystal_density_diffrn 1.413
_exptl_crystal_density_method 'not measured'
_exptl_crystal_description needles
_exptl_crystal_F_000 912
_exptl_crystal_size_max 0.38
_exptl_crystal_size_mid 0.05
_exptl_crystal_size_min 0.05
_refine_diff_density_max 0.327
_refine_diff_density_min -0.148
_refine_diff_density_rms 0.039
_refine_ls_extinction_method none
_refine_ls_goodness_of_fit_ref 1.055
_refine_ls_hydrogen_treatment refall
_refine_ls_matrix_type full
_refine_ls_number_parameters 188
_refine_ls_number_reflns 1693
_refine_ls_number_restraints 0
_refine_ls_restrained_S_all 1.055
_refine_ls_R_factor_all 0.0368
_refine_ls_R_factor_gt 0.0299
_refine_ls_shift/su_max 0.000
_refine_ls_shift/su_mean 0.000
_refine_ls_structure_factor_coef Fsqd
_refine_ls_weighting_details 'calc w=1/[\s^2^(Fo^2^)+(0.0489P)^2^+0.1984P] where P=(Fo^2^+2Fc^2^)/3'
_refine_ls_weighting_scheme calc
_refine_ls_wR_factor_gt 0.0741
_refine_ls_wR_factor_ref 0.0778
_reflns_number_gt 1518
_reflns_number_total 1693
_reflns_threshold_expression I>2\s(I)
_cod_data_source_file c8ce01486h2.cif
_cod_data_source_block 16per06
_cod_depositor_comments 'Adding full bibliography for 7231686--7231687.cif.'
_cod_database_code 7231687

loop_
_symmetry_equiv_pos_as_xyz
'x, y, z'
'-x, -y, z'
'y, -x, -z'
'-y, x, -z'
'-x+1/2, y+1/2, -z+1/2'
'x+1/2, -y+1/2, -z+1/2'
'-y+1/2, -x+1/2, z+1/2'
'y+1/2, x+1/2, z+1/2'

loop_
_atom_site_label
_atom_site_type_symbol
_atom_site_fract_x
_atom_site_fract_y
_atom_site_fract_z
_atom_site_U_iso_or_equiv
_atom_site_adp_type
_atom_site_occupancy
_atom_site_symmetry_multiplicity
_atom_site_calc_flag
O1 O -0.08181(6) 0.18154(6) -0.34194(19) 0.0192(2) Uani 1 1 d
O2 O -0.02675(5) 0.08222(6) -0.22634(19) 0.0169(2) Uani 1 1 d
O3 O 0.07835(6) 0.18139(6) 0.0129(2) 0.0196(2) Uani 1 1 d
N1 N -0.03815(7) 0.11746(6) 0.2300(2) 0.0142(2) Uani 1 1 d
C1 C -0.05283(7) 0.14247(8) -0.1905(2) 0.0141(3) Uani 1 1 d
C2 C -0.04676(7) 0.17445(7) 0.0535(2) 0.0135(3) Uani 1 1 d
C3 C 0.01773(7) 0.22544(7) 0.0537(2) 0.0151(3) Uani 1 1 d
C4 C 0.02418(8) 0.27182(8) 0.2678(3) 0.0178(3) Uani 1 1 d
C5 C 0.08228(9) 0.26772(9) 0.4173(3) 0.0230(3) Uani 1 1 d
C6 C 0.08947(11) 0.31682(11) 0.5975(3) 0.0314(4) Uani 1 1 d
C7 C 0.03831(12) 0.36859(10) 0.6328(3) 0.0370(5) Uani 1 1 d
C8 C -0.02075(12) 0.37158(10) 0.4891(4) 0.0359(4) Uani 1 1 d
C9 C -0.02801(9) 0.32391(9) 0.3056(3) 0.0263(3) Uani 1 1 d
H2 H -0.0912(9) 0.2011(10) 0.082(4) 0.013(4) Uiso 1 1 d
H3 H 0.0110(9) 0.2576(9) -0.079(3) 0.011(4) Uiso 1 1 d
H5 H 0.1205(13) 0.2312(12) 0.393(4) 0.035(6) Uiso 1 1 d
H6 H 0.1287(13) 0.3164(13) 0.695(5) 0.048(7) Uiso 1 1 d
H7 H 0.0421(13) 0.4022(12) 0.751(5) 0.046(7) Uiso 1 1 d
H8 H -0.0593(13) 0.4057(13) 0.508(5) 0.051(8) Uiso 1 1 d
H9 H -0.0696(12) 0.3233(12) 0.199(5) 0.038(6) Uiso 1 1 d
H13 H 0.1146(11) 0.2035(11) 0.032(4) 0.018(5) Uiso 1 1 d
H31 H -0.0669(11) 0.0788(11) 0.200(4) 0.028(5) Uiso 1 1 d
H32 H 0.0041(12) 0.0953(11) 0.224(4) 0.025(5) Uiso 1 1 d
H33 H -0.0491(11) 0.1354(11) 0.374(4) 0.029(6) Uiso 1 1 d
O11 O 0.27217(6) 0.17908(7) 0.2220(2) 0.0281(3) Uani 1 1 d
O12 O 0.22680(7) 0.22107(7) 0.0651(2) 0.0295(3) Uani 1 1 d
H11 H 0.2425(12) 0.1443(13) 0.259(5) 0.040(6) Uiso 1 1 d
H12 H 0.2584(14) 0.2254(15) -0.058(6) 0.052(7) Uiso 1 1 d

loop_
_atom_site_aniso_label
_atom_site_aniso_U_11
_atom_site_aniso_U_22
_atom_site_aniso_U_33
_atom_site_aniso_U_23
_atom_site_aniso_U_13
_atom_site_aniso_U_12
O1 0.0236(5) 0.0221(5) 0.0120(4) 0.0007(4) 0.0002(4) 0.0040(4)
O2 0.0171(5) 0.0181(5) 0.0154(5) -0.0035(4) 0.0001(4) 0.0015(4)
O3 0.0143(5) 0.0189(5) 0.0257(5) -0.0026(4) 0.0039(4) -0.0017(4)
N1 0.0172(6) 0.0154(5) 0.0100(5) 0.0004(4) 0.0009(4) -0.0023(4)
C1 0.0130(6) 0.0187(6) 0.0107(6) -0.0008(5) 0.0008(5) -0.0013(5)
C2 0.0155(6) 0.0146(6) 0.0104(6) 0.0006(5) 0.0008(5) 0.0006(5)
C3 0.0170(6) 0.0139(6) 0.0144(6) 0.0004(5) 0.0020(5) -0.0010(5)
C4 0.0218(7) 0.0152(6) 0.0164(6) -0.0010(5) 0.0030(6) -0.0057(5)
C5 0.0232(7) 0.0279(8) 0.0180(7) 0.0005(6) 0.0007(6) -0.0088(6)
C6 0.0379(10) 0.0386(10) 0.0176(7) -0.0013(7) -0.0005(7) -0.0214(8)
C7 0.0611(13) 0.0284(9) 0.0215(8) -0.0082(7) 0.0079(9) -0.0212(9)
C8 0.0495(11) 0.0225(8) 0.0358(10) -0.0094(8) 0.0126(9) -0.0012(8)
C9 0.0299(8) 0.0197(7) 0.0293(8) -0.0045(7) 0.0028(7) 0.0004(6)
O11 0.0270(6) 0.0343(6) 0.0231(6) 0.0037(5) -0.0035(5) -0.0113(5)
O12 0.0252(6) 0.0344(6) 0.0289(6) 0.0071(6) 0.0015(6) -0.0049(5)

loop_
_atom_type_symbol
_atom_type_description
_atom_type_scat_dispersion_real
_atom_type_scat_dispersion_imag
_atom_type_scat_source
C C 0.0033 0.0016 'International Tables Vol C Tables 4.2.6.8 and 6.1.1.4'
H H 0.0000 0.0000 'International Tables Vol C Tables 4.2.6.8 and 6.1.1.4'
N N 0.0061 0.0033 'International Tables Vol C Tables 4.2.6.8 and 6.1.1.4'
O O 0.0106 0.0060 'International Tables Vol C Tables 4.2.6.8 and 6.1.1.4'

loop_
_geom_angle_atom_site_label_1
_geom_angle_atom_site_label_2
_geom_angle_atom_site_label_3
_geom_angle
C3 O3 H13 110.7(14)
C2 N1 H31 112.0(15)
C2 N1 H32 113.7(14)
H31 N1 H32 98.4(18)
C2 N1 H33 109.4(14)
H31 N1 H33 109(2)
H32 N1 H33 114(2)
O2 C1 O1 125.29(14)
O2 C1 C2 118.43(12)
O1 C1 C2 116.21(12)
N1 C2 C1 110.98(11)
N1 C2 C3 111.11(11)
C1 C2 C3 107.48(11)
N1 C2 H2 109.8(12)
C1 C2 H2 106.9(12)
C3 C2 H2 110.4(10)
O3 C3 C4 113.81(12)
O3 C3 C2 105.44(11)
C4 C3 C2 114.72(11)
O3 C3 H3 109.2(10)
C4 C3 H3 107.2(10)
C2 C3 H3 106.2(10)
C5 C4 C9 119.23(15)
C5 C4 C3 122.49(14)
C9 C4 C3 118.13(14)
C4 C5 C6 120.14(17)
C4 C5 H5 120.6(14)
C6 C5 H5 119.2(14)
C7 C6 C5 120.45(18)
C7 C6 H6 117.8(16)
C5 C6 H6 121.7(16)
C6 C7 C8 119.70(17)
C6 C7 H7 122.1(16)
C8 C7 H7 118.2(16)
C7 C8 C9 120.56(19)
C7 C8 H8 123.7(17)
C9 C8 H8 115.7(17)
C8 C9 C4 119.87(17)
C8 C9 H9 123.8(14)
C4 C9 H9 116.3(14)
O12 O11 H11 100.5(16)
O11 O12 H12 98.7(17)

loop_
_geom_bond_atom_site_label_1
_geom_bond_atom_site_label_2
_geom_bond_distance
O1 C1 1.2622(18)
O2 C1 1.2461(18)
O3 C3 1.4221(17)
O3 H13 0.80(2)
N1 C2 1.4842(18)
N1 H31 0.92(2)
N1 H32 0.89(2)
N1 H33 0.92(2)
C1 C2 1.5353(19)
C2 C3 1.5387(19)
C2 H2 0.984(18)
C3 C4 1.516(2)
C3 H3 0.984(18)
C4 C5 1.390(2)
C4 C9 1.397(2)
C5 C6 1.395(2)
C5 H5 1.00(2)
C6 C7 1.377(3)
C6 H6 0.92(3)
C7 C8 1.383(3)
C7 H7 0.93(3)
C8 C9 1.392(2)
C8 H8 0.97(3)
C9 H9 0.99(2)
O11 O12 1.4697(18)
O11 H11 0.88(2)
O12 H12 0.93(3)

loop_
_geom_hbond_atom_site_label_D
_geom_hbond_atom_site_label_H
_geom_hbond_atom_site_label_A
_geom_hbond_distance_DH
_geom_hbond_distance_HA
_geom_hbond_distance_DA
_geom_hbond_angle_DHA
_geom_hbond_site_symmetry_A
O11 H11 O1 0.88(2) 1.70(3) 2.5830(17) 176(2) 3
O12 H12 O11 0.93(3) 1.73(3) 2.6539(19) 175(3) 7_554
O3 H13 O12 0.80(2) 2.13(2) 2.8918(16) 157.6(19) .
N1 H31 O2 0.92(2) 2.00(2) 2.8224(16) 148.0(19) 4
N1 H32 O2 0.89(2) 1.95(2) 2.8209(17) 166.2(19) 3
N1 H33 O1 0.92(2) 1.95(2) 2.8661(16) 172(2) 1_556

loop_
_geom_torsion_atom_site_label_1
_geom_torsion_atom_site_label_2
_geom_torsion_atom_site_label_3
_geom_torsion_atom_site_label_4
_geom_torsion
O2 C1 C2 N1 -24.07(17)
O1 C1 C2 N1 158.71(12)
O2 C1 C2 C3 97.62(14)
O1 C1 C2 C3 -79.60(15)
N1 C2 C3 O3 57.33(14)
C1 C2 C3 O3 -64.28(14)
N1 C2 C3 C4 -68.70(15)
C1 C2 C3 C4 169.69(12)
O3 C3 C4 C5 -3.96(19)
C2 C3 C4 C5 117.60(16)
O3 C3 C4 C9 171.42(13)
C2 C3 C4 C9 -67.02(17)
C9 C4 C5 C6 -2.3(2)
C3 C4 C5 C6 172.98(14)
C4 C5 C6 C7 1.7(2)
C5 C6 C7 C8 0.3(3)
C6 C7 C8 C9 -1.7(3)
C7 C8 C9 C4 1.0(3)
C5 C4 C9 C8 1.0(2)
C3 C4 C9 C8 -174.49(15)
H11 O11 O12 H12 -130(3)
